data_7109325
loop_
_publ_author_name
'Junbiao Wu'
'Yan Yan'
'Bingkun Liu'
'Xuelei Wang'
'Jiyang Li'
'Jihong Yu'

_publ_section_title
;
 Multifunctional open-framework zinc phosphate
 |C12H14N2|[Zn6(PO4)4(HPO4)(H2O)2]: photochromic, photoelectric and
 fluorescent properties
;
_journal_name_full Chem.Commun.
_journal_page_first 4995
_journal_paper_doi 10.1039/c3cc40936h
_journal_volume 49
_journal_year 2013
_chemical_formula_sum 'C12 H12 N2 O22 P5 Zn6'
_chemical_formula_weight 1083.31
_chemical_name_systematic
;
?
;
_space_group_IT_number 14
_symmetry_cell_setting monoclinic
_symmetry_space_group_name_Hall '-P 2ybc'
_symmetry_space_group_name_H-M 'P 1 21/c 1'
_atom_sites_solution_hydrogens geom
_atom_sites_solution_primary direct
_atom_sites_solution_secondary difmap
_audit_creation_method SHELXL-97
_cell_angle_alpha 90.00
_cell_angle_beta 112.663(13)
_cell_angle_gamma 90.00
_cell_formula_units_Z 4
_cell_length_a 20.238(5)
_cell_length_b 5.2827(13)
_cell_length_c 28.859(6)
_cell_measurement_reflns_used 2190
_cell_measurement_temperature 293(2)
_cell_measurement_theta_max 28.05
_cell_measurement_theta_min 3.00
_cell_volume 2847.1(12)
_computing_cell_refinement 'Bruker SMART'
_computing_data_collection 'Bruker SMART'
_computing_data_reduction 'Bruker SAINT'
_computing_molecular_graphics 'Bruker SHELXTL'
_computing_publication_material 'Bruker SHELXTL'
_computing_structure_refinement 'SHELXL-97 (Sheldrick, 1997)'
_computing_structure_solution 'SHELXS-97 (Sheldrick, 1990)'
_diffrn_ambient_temperature 293(2)
_diffrn_detector_area_resol_mean 5.0cm
_diffrn_measured_fraction_theta_full 0.996
_diffrn_measured_fraction_theta_max 0.996
_diffrn_measurement_device_type 'CCD area detector'
_diffrn_measurement_method 'phi and omega scans'
_diffrn_radiation_monochromator graphite
_diffrn_radiation_source 'fine-focus sealed tube'
_diffrn_radiation_type MoK\a
_diffrn_radiation_wavelength 0.71073
_diffrn_reflns_av_R_equivalents 0.0704
_diffrn_reflns_av_unetI/netI 0.0883
_diffrn_reflns_limit_h_max 26
_diffrn_reflns_limit_h_min -25
_diffrn_reflns_limit_k_max 7
_diffrn_reflns_limit_k_min -6
_diffrn_reflns_limit_l_max 29
_diffrn_reflns_limit_l_min -38
_diffrn_reflns_number 19767
_diffrn_reflns_theta_full 28.31
_diffrn_reflns_theta_max 28.31
_diffrn_reflns_theta_min 1.09
_diffrn_standards_decay_% none
_diffrn_standards_interval_count none
_diffrn_standards_interval_time none
_diffrn_standards_number none
_exptl_absorpt_coefficient_mu 5.354
_exptl_absorpt_correction_T_max 0.745
_exptl_absorpt_correction_T_min 0.672
_exptl_absorpt_correction_type multi-scan
_exptl_absorpt_process_details sadabs
_exptl_crystal_colour colorless
_exptl_crystal_density_diffrn 2.527
_exptl_crystal_density_method 'not measured'
_exptl_crystal_description plate
_exptl_crystal_F_000 2116
_exptl_crystal_size_max 0.21
_exptl_crystal_size_mid 0.16
_exptl_crystal_size_min 0.09
_refine_diff_density_max 1.708
_refine_diff_density_min -0.968
_refine_diff_density_rms 0.190
_refine_ls_extinction_method none
_refine_ls_goodness_of_fit_ref 1.047
_refine_ls_hydrogen_treatment mixed
_refine_ls_matrix_type full
_refine_ls_number_parameters 465
_refine_ls_number_reflns 7034
_refine_ls_number_restraints 80
_refine_ls_restrained_S_all 1.045
_refine_ls_R_factor_all 0.1009
_refine_ls_R_factor_gt 0.0533
_refine_ls_shift/su_max 0.013
_refine_ls_shift/su_mean 0.000
_refine_ls_structure_factor_coef Fsqd
_refine_ls_weighting_details 'calc w=1/[\s^2^(Fo^2^)+(0.0583P)^2^+1.0600P] where P=(Fo^2^+2Fc^2^)/3'
_refine_ls_weighting_scheme calc
_refine_ls_wR_factor_gt 0.1214
_refine_ls_wR_factor_ref 0.1435
_reflns_number_gt 4356
_reflns_number_total 7034
_reflns_threshold_expression >2sigma(I)
_cod_data_source_file c3cc40936h.txt
_cod_data_source_block y
_cod_original_sg_symbol_H-M P2(1)/c
_cod_database_code 7109325

loop_
_symmetry_equiv_pos_as_xyz
'x, y, z'
'-x, y+1/2, -z+1/2'
'-x, -y, -z'
'x, -y-1/2, z-1/2'

loop_
_atom_site_label
_atom_site_type_symbol
_atom_site_fract_x
_atom_site_fract_y
_atom_site_fract_z
_atom_site_U_iso_or_equiv
_atom_site_adp_type
_atom_site_occupancy
_atom_site_symmetry_multiplicity
_atom_site_calc_flag
_atom_site_refinement_flags
_atom_site_disorder_assembly
_atom_site_disorder_group
Zn1 Zn 0.96748(4) 1.03554(14) 0.76886(3) 0.01550(18) Uani 1 1 d . . .
Zn2 Zn 0.53716(4) 0.35290(14) 0.73426(3) 0.01605(18) Uani 1 1 d . . .
Zn3 Zn 0.65166(4) 0.53749(17) 0.89351(3) 0.0271(2) Uani 1 1 d . . .
Zn4 Zn 0.84061(4) 0.41960(15) 0.77453(3) 0.01746(19) Uani 1 1 d . . .
Zn5 Zn 0.84130(4) 0.83521(16) 0.61102(3) 0.0214(2) Uani 1 1 d . . .
Zn6 Zn 0.66445(4) 0.96565(15) 0.73498(3) 0.01804(19) Uani 1 1 d . . .
P1 P 0.80865(8) 0.9284(3) 0.70940(7) 0.0152(4) Uani 1 1 d . . .
P2 P 0.49636(8) 0.3646(3) 0.82865(6) 0.0143(4) Uani 1 1 d . . .
P3 P 0.69622(8) 0.4593(3) 0.80028(7) 0.0153(4) Uani 1 1 d . . .
P4 P 1.00351(8) 1.5247(3) 0.83105(6) 0.0133(4) Uani 1 1 d . . .
P5 P 0.7706(2) 0.9944(9) 0.50012(16) 0.0303(13) Uani 0.468(5) 1 d PD . 1
P5' P 0.74069(19) 0.7846(8) 0.49780(15) 0.0314(12) Uani 0.532(5) 1 d PD . 2
O1 O 1.0087(2) 1.3795(8) 0.78488(17) 0.0173(10) Uani 1 1 d . . .
O2 O 0.9307(2) 1.4707(9) 0.83188(18) 0.0228(11) Uani 1 1 d . . .
O3 O 0.8277(3) 0.6532(9) 0.7211(2) 0.0315(13) Uani 1 1 d . . .
O4 O 1.0144(2) 0.8074(9) 0.82350(18) 0.0235(11) Uani 1 1 d . . .
O5 O 0.8661(2) 1.0918(9) 0.75084(18) 0.0213(11) Uani 1 1 d . . .
O6 O 0.7694(2) 0.3891(10) 0.80147(19) 0.0295(13) Uani 1 1 d . . .
O7 O 0.6402(2) 0.2955(9) 0.75815(18) 0.0226(11) Uani 1 1 d . . .
O8 O 0.6931(3) 0.3862(10) 0.85043(19) 0.0283(12) Uani 1 1 d . . .
O9 O 0.5062(2) 0.5108(8) 0.78436(17) 0.0177(10) Uani 1 1 d . . .
O10 O 0.5524(2) 0.4468(9) 0.87818(17) 0.0214(11) Uani 1 1 d . . .
O11 O 0.6408(3) 0.9103(11) 0.8808(3) 0.067(2) Uani 1 1 d . . .
H1O1 H 0.6718 1.0127 0.8982 0.100 Uiso 1 1 d R . .
H1O2 H 0.6125 1.0135 0.8606 0.100 Uiso 1 1 d R . .
O12 O 0.4931(2) 0.5818(9) 0.67904(18) 0.0238(11) Uani 1 1 d . . .
O13 O 0.4219(2) 0.4203(9) 0.82617(17) 0.0224(11) Uani 1 1 d . . .
O14 O 0.7370(2) 1.0023(10) 0.7095(2) 0.0321(13) Uani 1 1 d . . .
O15 O 0.8098(3) 0.9942(9) 0.65862(19) 0.0274(12) Uani 1 1 d . . .
O16 O 0.8504(3) 0.4627(10) 0.6199(3) 0.057(2) Uani 1 1 d . . .
H2O1 H 0.8420 0.3368 0.6408 0.086 Uiso 1 1 d R . .
H2O2 H 0.8611 0.3749 0.5961 0.086 Uiso 1 1 d R . .
O17 O 1.0627(2) 1.4345(9) 0.87910(17) 0.0196(10) Uani 1 1 d . . .
O18 O 0.6765(3) 0.7365(9) 0.7886(2) 0.0303(13) Uani 1 1 d . . .
O19 O 0.7675(3) 0.8910(13) 0.5471(2) 0.0488(17) Uani 1 1 d . . .
O20 O 0.7025(4) 0.4538(18) 0.9630(2) 0.089(3) Uani 1 1 d . . .
O21 O 0.7964(10) 0.810(4) 0.4705(8) 0.074(6) Uani 0.468(5) 1 d PU . 1
O21' O 0.7962(7) 0.657(3) 0.4838(6) 0.051(4) Uani 0.532(5) 1 d PU . 2
O22 O 0.8275(6) 1.2212(18) 0.5215(5) 0.047(4) Uani 0.468(5) 1 d PD . 1
H22 H 0.8126 1.3593 0.5028 0.070 Uiso 0.468(5) 1 d PR . 1
O22' O 0.6812(4) 0.5629(17) 0.4966(4) 0.049(4) Uani 0.532(5) 1 d PD . 2
H22' H 0.6919 0.4284 0.4872 0.073 Uiso 0.532(5) 1 d PR . 2
N1 N 0.3774(2) 0.8486(9) 0.89980(17) 0.0336(16) Uani 1 1 d G . .
C1 C 0.4505(2) 0.8914(10) 0.91463(19) 0.049(3) Uani 1 1 d G . .
H1 H 0.4668 1.0124 0.8982 0.059 Uiso 1 1 calc R . .
C2 C 0.49908(17) 0.7534(11) 0.9541(2) 0.043(2) Uani 1 1 d G . .
H2 H 0.5480 0.7820 0.9640 0.052 Uiso 1 1 calc R . .
C3 C 0.4747(2) 0.5726(10) 0.97869(19) 0.0329(19) Uani 1 1 d G . .
C4 C 0.4016(3) 0.5297(11) 0.9639(2) 0.080(4) Uani 1 1 d G . .
H4 H 0.3853 0.4088 0.9803 0.096 Uiso 1 1 calc R . .
C5 C 0.35299(18) 0.6677(11) 0.9244(2) 0.062(3) Uani 1 1 d G . .
H5 H 0.3041 0.6391 0.9145 0.075 Uiso 1 1 calc R . .
C6 C 0.3259(5) 0.9971(18) 0.8599(4) 0.054(3) Uani 1 1 d . . .
H6A H 0.3421 1.0155 0.8329 0.080 Uiso 1 1 calc R . .
H6B H 0.3212 1.1612 0.8726 0.080 Uiso 1 1 calc R . .
H6C H 0.2803 0.9130 0.8479 0.080 Uiso 1 1 calc R . .
N2 N 0.9008(5) 0.4351(13) 0.4072(2) 0.040(4) Uani 0.50 1 d PGU A 3
C7 C 0.9745(5) 0.4670(16) 0.4241(3) 0.037(5) Uani 0.50 1 d PGU A 3
C8 C 1.0201(3) 0.2957(18) 0.4580(4) 0.033(4) Uani 0.50 1 d PGU A 3
C9 C 0.9920(4) 0.0925(14) 0.4750(3) 0.032(4) Uani 0.50 1 d PGU . .
C10 C 0.9183(4) 0.0606(10) 0.4581(3) 0.032(4) Uani 0.50 1 d PGU A 3
C11 C 0.8727(3) 0.2320(13) 0.4243(3) 0.038(4) Uani 0.50 1 d PGU A 3
N2' N 0.8735(4) 0.4112(13) 0.4161(3) 0.053(6) Uani 0.50 1 d PGU A 4
C7' C 0.9420(4) 0.3621(13) 0.4182(2) 0.049(6) Uani 0.50 1 d PGU A 4
C8' C 0.9868(3) 0.1981(13) 0.4544(3) 0.047(6) Uani 0.50 1 d PGU A 4
C9' C 0.9630(5) 0.0832(13) 0.4884(3) 0.035(4) Uani 0.50 1 d PGU . .
C10' C 0.8944(5) 0.1323(18) 0.4863(3) 0.053(5) Uani 0.50 1 d PGU A 4
C11' C 0.8497(3) 0.2963(19) 0.4501(4) 0.058(5) Uani 0.50 1 d PGU A 4
C12 C 0.8382(7) 0.609(2) 0.3747(4) 0.083(4) Uani 1 1 d . . .

loop_
_atom_site_aniso_label
_atom_site_aniso_U_11
_atom_site_aniso_U_22
_atom_site_aniso_U_33
_atom_site_aniso_U_23
_atom_site_aniso_U_13
_atom_site_aniso_U_12
Zn1 0.0144(4) 0.0126(4) 0.0185(4) -0.0011(3) 0.0053(3) 0.0000(3)
Zn2 0.0147(4) 0.0130(4) 0.0204(4) -0.0008(3) 0.0067(3) 0.0003(3)
Zn3 0.0182(4) 0.0320(5) 0.0298(5) -0.0101(4) 0.0079(4) -0.0006(4)
Zn4 0.0121(4) 0.0165(4) 0.0229(4) -0.0028(3) 0.0057(3) 0.0003(3)
Zn5 0.0152(4) 0.0278(5) 0.0177(4) -0.0008(4) 0.0025(3) 0.0008(3)
Zn6 0.0124(4) 0.0181(4) 0.0232(4) -0.0026(4) 0.0064(3) 0.0003(3)
P1 0.0121(8) 0.0164(9) 0.0167(9) -0.0018(7) 0.0050(7) -0.0006(7)
P2 0.0126(8) 0.0151(9) 0.0141(8) -0.0001(7) 0.0040(7) 0.0002(6)
P3 0.0119(7) 0.0158(9) 0.0176(9) -0.0038(7) 0.0049(7) -0.0015(6)
P4 0.0114(8) 0.0143(9) 0.0128(8) -0.0003(7) 0.0032(6) -0.0016(6)
P5 0.031(2) 0.036(3) 0.020(2) 0.002(2) 0.0058(18) -0.009(2)
P5' 0.025(2) 0.035(3) 0.027(2) 0.0010(18) 0.0022(17) -0.0003(17)
O1 0.020(2) 0.015(2) 0.020(3) 0.000(2) 0.012(2) -0.0033(19)
O2 0.009(2) 0.036(3) 0.020(3) -0.003(2) 0.0026(19) -0.004(2)
O3 0.046(3) 0.016(3) 0.030(3) -0.005(2) 0.011(3) -0.006(2)
O4 0.031(3) 0.014(2) 0.020(3) 0.000(2) 0.005(2) -0.005(2)
O5 0.011(2) 0.016(2) 0.033(3) -0.009(2) 0.004(2) -0.0021(18)
O6 0.012(2) 0.046(3) 0.033(3) -0.009(3) 0.010(2) -0.002(2)
O7 0.013(2) 0.017(2) 0.034(3) -0.010(2) 0.004(2) -0.0010(18)
O8 0.028(3) 0.035(3) 0.025(3) 0.003(3) 0.014(2) 0.010(2)
O9 0.020(2) 0.013(2) 0.023(3) 0.000(2) 0.012(2) 0.0060(18)
O10 0.015(2) 0.026(3) 0.020(3) -0.004(2) 0.003(2) 0.000(2)
O11 0.032(3) 0.026(3) 0.129(7) -0.011(4) 0.015(4) -0.001(3)
O12 0.033(3) 0.015(2) 0.022(3) 0.003(2) 0.010(2) 0.001(2)
O13 0.013(2) 0.035(3) 0.018(3) 0.004(2) 0.0044(19) 0.004(2)
O14 0.016(2) 0.049(4) 0.034(3) -0.012(3) 0.013(2) -0.007(2)
O15 0.036(3) 0.028(3) 0.024(3) 0.004(2) 0.018(2) 0.013(2)
O16 0.041(4) 0.023(3) 0.105(6) 0.004(4) 0.025(4) -0.001(3)
O17 0.014(2) 0.027(3) 0.014(2) 0.006(2) 0.0018(18) 0.002(2)
O18 0.040(3) 0.012(3) 0.036(3) 0.006(2) 0.013(3) 0.007(2)
O19 0.039(3) 0.074(5) 0.017(3) 0.003(3) -0.008(3) 0.014(3)
O20 0.044(4) 0.162(9) 0.032(4) -0.043(5) -0.018(3) 0.026(5)
O21 0.086(13) 0.064(12) 0.094(16) -0.039(13) 0.060(12) -0.024(11)
O21' 0.041(7) 0.037(8) 0.087(11) -0.003(8) 0.037(7) 0.002(7)
O22 0.046(8) 0.034(7) 0.042(8) 0.013(6) -0.003(6) -0.016(6)
O22' 0.022(5) 0.106(10) 0.018(5) 0.002(6) 0.008(4) 0.037(6)
N1 0.026(3) 0.029(4) 0.033(4) 0.001(3) -0.004(3) 0.003(3)
C1 0.033(5) 0.065(7) 0.051(6) 0.030(5) 0.018(4) 0.008(5)
C2 0.029(4) 0.061(6) 0.044(5) 0.023(5) 0.019(4) 0.009(4)
C3 0.027(4) 0.036(5) 0.030(4) 0.002(4) 0.005(3) -0.004(3)
C4 0.023(5) 0.089(9) 0.098(9) 0.063(8) -0.010(5) -0.007(5)
C5 0.032(5) 0.052(6) 0.078(8) 0.036(6) -0.006(5) -0.013(4)
C6 0.053(6) 0.048(6) 0.048(6) 0.019(5) 0.006(5) 0.005(5)
N2 0.045(9) 0.028(9) 0.042(10) -0.002(8) 0.011(8) -0.003(7)
C7 0.035(9) 0.033(10) 0.039(10) -0.022(8) 0.008(8) -0.015(7)
C8 0.038(9) 0.028(9) 0.036(10) -0.013(8) 0.017(8) -0.009(7)
C9 0.029(9) 0.012(8) 0.044(11) 0.004(8) 0.001(8) 0.003(7)
C10 0.044(9) 0.020(8) 0.029(9) -0.004(7) 0.009(8) 0.007(7)
C11 0.039(9) 0.032(10) 0.045(11) -0.013(9) 0.018(8) -0.010(8)
N2' 0.085(12) 0.018(8) 0.021(8) -0.002(7) -0.019(9) 0.020(8)
C7' 0.075(15) 0.047(12) 0.020(9) 0.002(9) 0.012(10) 0.029(11)
C8' 0.057(12) 0.040(12) 0.040(11) -0.002(10) 0.015(10) 0.037(10)
C9' 0.040(10) 0.022(9) 0.042(11) -0.007(8) 0.015(9) -0.003(8)
C10' 0.041(10) 0.050(12) 0.060(13) 0.016(10) 0.012(9) 0.000(9)
C11' 0.059(12) 0.047(12) 0.060(13) 0.015(11) 0.016(10) 0.004(10)
C12 0.135(11) 0.042(6) 0.040(6) 0.013(5) -0.003(7) 0.046(7)

loop_
_atom_type_symbol
_atom_type_description
_atom_type_scat_dispersion_real
_atom_type_scat_dispersion_imag
_atom_type_scat_source
C C 0.0033 0.0016 'International Tables Vol C Tables 4.2.6.8 and 6.1.1.4'
H H 0.0000 0.0000 'International Tables Vol C Tables 4.2.6.8 and 6.1.1.4'
N N 0.0061 0.0033 'International Tables Vol C Tables 4.2.6.8 and 6.1.1.4'
O O 0.0106 0.0060 'International Tables Vol C Tables 4.2.6.8 and 6.1.1.4'
P P 0.1023 0.0942 'International Tables Vol C Tables 4.2.6.8 and 6.1.1.4'
Zn Zn 0.2839 1.4301 'International Tables Vol C Tables 4.2.6.8 and 6.1.1.4'

loop_
_geom_angle_atom_site_label_1
_geom_angle_atom_site_label_2
_geom_angle_atom_site_label_3
_geom_angle
_geom_angle_site_symmetry_1
_geom_angle_site_symmetry_3
O4 Zn1 O5 117.1(2) . .
O4 Zn1 O1 101.0(2) . 2_746
O5 Zn1 O1 114.06(19) . 2_746
O4 Zn1 O1 110.74(19) . .
O5 Zn1 O1 103.26(19) . .
O1 Zn1 O1 111.02(13) 2_746 .
O12 Zn2 O7 118.8(2) . .
O12 Zn2 O9 99.5(2) . .
O7 Zn2 O9 113.9(2) . .
O12 Zn2 O9 109.4(2) . 2_646
O7 Zn2 O9 104.75(19) . 2_646
O9 Zn2 O9 110.55(13) . 2_646
O20 Zn3 O8 112.9(3) . .
O20 Zn3 O10 105.8(3) . .
O8 Zn3 O10 114.9(2) . .
O20 Zn3 O11 113.3(4) . .
O8 Zn3 O11 109.6(3) . .
O10 Zn3 O11 99.8(2) . .
O6 Zn4 O3 119.8(2) . .
O6 Zn4 O2 105.9(2) . 1_545
O3 Zn4 O2 112.8(2) . 1_545
O6 Zn4 O5 113.9(2) . 1_545
O3 Zn4 O5 104.8(2) . 1_545
O2 Zn4 O5 97.45(19) 1_545 1_545
O19 Zn5 O15 106.0(2) . .
O19 Zn5 O17 118.2(2) . 2_746
O15 Zn5 O17 111.7(2) . 2_746
O19 Zn5 O16 106.2(3) . .
O15 Zn5 O16 112.4(3) . .
O17 Zn5 O16 102.3(2) 2_746 .
O14 Zn6 O18 120.4(2) . .
O14 Zn6 O13 102.7(2) . 2_656
O18 Zn6 O13 116.3(2) . 2_656
O14 Zn6 O7 111.7(2) . 1_565
O18 Zn6 O7 104.7(2) . 1_565
O13 Zn6 O7 99.15(19) 2_656 1_565
O14 P1 O3 114.4(3) . .
O14 P1 O15 108.5(3) . .
O3 P1 O15 109.9(3) . .
O14 P1 O5 106.8(3) . .
O3 P1 O5 108.0(3) . .
O15 P1 O5 109.1(3) . .
O10 P2 O13 111.2(3) . .
O10 P2 O12 108.8(3) . 2_646
O13 P2 O12 112.0(3) . 2_646
O10 P2 O9 110.2(3) . .
O13 P2 O9 107.6(3) . .
O12 P2 O9 107.0(3) 2_646 .
O6 P3 O18 114.3(3) . .
O6 P3 O8 108.4(3) . .
O18 P3 O8 110.6(3) . .
O6 P3 O7 106.9(3) . .
O18 P3 O7 108.1(3) . .
O8 P3 O7 108.4(3) . .
O2 P4 O17 110.9(3) . .
O2 P4 O4 112.3(3) . 1_565
O17 P4 O4 109.2(3) . 1_565
O2 P4 O1 107.7(3) . .
O17 P4 O1 109.5(3) . .
O4 P4 O1 107.1(3) 1_565 .
O20 P5 O19 113.2(5) 4_575 .
O20 P5 O21 98.4(10) 4_575 .
O19 P5 O21 115.0(9) . .
O20 P5 O22 119.5(6) 4_575 .
O19 P5 O22 101.5(6) . .
O21 P5 O22 110.0(9) . .
O19 P5' O21' 114.2(7) . .
O19 P5' O20 100.3(5) . 4_575
O21' P5' O20 115.1(7) . 4_575
O19 P5' O22' 106.9(5) . .
O21' P5' O22' 106.8(7) . .
O20 P5' O22' 113.3(5) 4_575 .
P4 O1 Zn1 125.2(3) . 2_756
P4 O1 Zn1 119.1(2) . .
Zn1 O1 Zn1 114.1(2) 2_756 .
P4 O2 Zn4 127.6(3) . 1_565
P1 O3 Zn4 138.3(3) . .
P4 O4 Zn1 132.4(3) 1_545 .
P1 O5 Zn1 121.3(3) . .
P1 O5 Zn4 121.6(2) . 1_565
Zn1 O5 Zn4 115.3(2) . 1_565
P3 O6 Zn4 149.8(4) . .
P3 O7 Zn2 123.0(3) . .
P3 O7 Zn6 123.0(2) . 1_545
Zn2 O7 Zn6 112.6(2) . 1_545
P3 O8 Zn3 134.3(3) . .
P2 O9 Zn2 124.4(3) . .
P2 O9 Zn2 119.0(3) . 2_656
Zn2 O9 Zn2 114.7(2) . 2_656
P2 O10 Zn3 128.4(3) . .
Zn3 O11 H1O1 121.6 . .
Zn3 O11 H1O2 139.7 . .
H1O1 O11 H1O2 98.6 . .
P2 O12 Zn2 133.2(3) 2_656 .
P2 O13 Zn6 126.4(3) . 2_646
P1 O14 Zn6 150.4(4) . .
P1 O15 Zn5 136.6(3) . .
Zn5 O16 H2O1 137.8 . .
Zn5 O16 H2O2 116.0 . .
H2O1 O16 H2O2 105.7 . .
P4 O17 Zn5 128.1(3) . 2_756
P3 O18 Zn6 137.1(4) . .
P5' O19 P5 50.9(3) . .
P5' O19 Zn5 139.7(4) . .
P5 O19 Zn5 130.7(4) . .
P5 O20 P5' 46.1(3) 4_576 4_576
P5 O20 Zn3 136.3(7) 4_576 .
P5' O20 Zn3 111.5(5) 4_576 .
P5 O22 H22 110.7 . .
P5' O22' H22' 109.4 . .
C1 N1 C5 120.0 . .
C1 N1 C6 120.7(5) . .
C5 N1 C6 119.3(5) . .
C2 C1 N1 120.0 . .
C2 C1 H1 120.0 . .
N1 C1 H1 120.0 . .
C3 C2 C1 120.0 . .
C3 C2 H2 120.0 . .
C1 C2 H2 120.0 . .
C4 C3 C2 120.0 . .
C4 C3 C3 119.1(6) . 3_667
C2 C3 C3 120.8(7) . 3_667
C5 C4 C3 120.0 . .
C5 C4 H4 120.0 . .
C3 C4 H4 120.0 . .
C4 C5 N1 120.0 . .
C4 C5 H5 120.0 . .
N1 C5 H5 120.0 . .
N1 C6 H6A 109.5 . .
N1 C6 H6B 109.5 . .
H6A C6 H6B 109.5 . .
N1 C6 H6C 109.5 . .
H6A C6 H6C 109.5 . .
H6B C6 H6C 109.5 . .
C7 N2 C11 120.0 . .
C7 N2 C12 131.0(8) . .
C11 N2 C12 108.7(8) . .
C8 C7 N2 120.0 . .
C9 C8 C7 120.0 . .
C8 C9 C10 120.0 . .
C8 C9 C9' 121.9(13) . 3_756
C10 C9 C9' 118.0(13) . 3_756
C8 C9 C9 142.1(10) . 3_756
C10 C9 C9 93.2(10) . 3_756
C9' C9 C9 29.4(3) 3_756 3_756
C11 C10 C9 120.0 . .
C10 C11 N2 120.0 . .
C11' N2' C7' 120.0 . .
C11' N2' C12 131.4(8) . .
C7' N2' C12 108.5(8) . .
C8' C7' N2' 120.0 . .
C9' C8' C7' 120.0 . .
C8' C9' C10' 120.0 . .
C8' C9' C9 120.5(13) . 3_756
C10' C9' C9 119.5(13) . 3_756
C8' C9' C9' 90.6(11) . 3_756
C10' C9' C9' 149.0(11) . 3_756
C9 C9' C9' 30.0(3) 3_756 3_756
C11' C10' C9' 120.0 . .
N2' C11' C10' 120.0 . .
N2' C12 N2 26.30(17) . .

loop_
_geom_bond_atom_site_label_1
_geom_bond_atom_site_label_2
_geom_bond_distance
_geom_bond_site_symmetry_2
Zn1 O4 1.920(5) .
Zn1 O5 1.934(4) .
Zn1 O1 1.974(4) 2_746
Zn1 O1 1.978(5) .
Zn2 O12 1.924(5) .
Zn2 O7 1.952(4) .
Zn2 O9 1.969(4) .
Zn2 O9 1.990(4) 2_646
Zn3 O20 1.920(7) .
Zn3 O8 1.921(5) .
Zn3 O10 1.943(4) .
Zn3 O11 2.000(6) .
Zn4 O6 1.890(5) .
Zn4 O3 1.912(5) .
Zn4 O2 1.952(4) 1_545
Zn4 O5 2.001(5) 1_545
Zn5 O19 1.897(5) .
Zn5 O15 1.916(5) .
Zn5 O17 1.924(4) 2_746
Zn5 O16 1.984(6) .
Zn6 O14 1.888(5) .
Zn6 O18 1.904(5) .
Zn6 O13 1.962(4) 2_656
Zn6 O7 1.994(5) 1_565
P1 O14 1.503(5) .
P1 O3 1.509(5) .
P1 O15 1.515(5) .
P1 O5 1.567(5) .
P2 O10 1.506(5) .
P2 O13 1.509(5) .
P2 O12 1.537(5) 2_646
P2 O9 1.571(5) .
P3 O6 1.514(5) .
P3 O18 1.521(5) .
P3 O8 1.523(5) .
P3 O7 1.565(5) .
P4 O2 1.511(5) .
P4 O17 1.518(4) .
P4 O4 1.537(5) 1_565
P4 O1 1.576(5) .
P5 O20 1.408(7) 4_575
P5 O19 1.484(7) .
P5 O21 1.514(18) .
P5 O22 1.611(6) .
P5' O19 1.428(7) .
P5' O21' 1.492(14) .
P5' O20 1.708(9) 4_575
P5' O22' 1.671(6) .
O1 Zn1 1.974(4) 2_756
O2 Zn4 1.952(4) 1_565
O4 P4 1.537(5) 1_545
O5 Zn4 2.001(5) 1_565
O7 Zn6 1.994(5) 1_545
O9 Zn2 1.990(4) 2_656
O11 H1O1 0.8341 .
O11 H1O2 0.8416 .
O12 P2 1.537(5) 2_656
O13 Zn6 1.962(4) 2_646
O16 H2O1 0.9556 .
O16 H2O2 0.9224 .
O17 Zn5 1.924(4) 2_756
O20 P5 1.408(7) 4_576
O20 P5' 1.708(9) 4_576
O22 H22 0.8880 .
O22' H22' 0.8200 .
N1 C1 1.3900 .
N1 C5 1.3900 .
N1 C6 1.450(9) .
C1 C2 1.3900 .
C1 H1 0.9300 .
C2 C3 1.3900 .
C2 H2 0.9300 .
C3 C4 1.3900 .
C3 C3 1.477(7) 3_667
C4 C5 1.3900 .
C4 H4 0.9300 .
C5 H5 0.9300 .
C6 H6A 0.9600 .
C6 H6B 0.9600 .
C6 H6C 0.9600 .
N2 C7 1.3900 .
N2 C11 1.3900 .
N2 C12 1.553(11) .
C7 C8 1.3900 .
C8 C9 1.3900 .
C9 C10 1.3900 .
C9 C9' 1.437(11) 3_756
C9 C9 1.667(16) 3_756
C10 C11 1.3900 .
N2' C11' 1.3899 .
N2' C7' 1.3900 .
N2' C12 1.539(11) .
C7' C8' 1.3899 .
C8' C9' 1.3898 .
C9' C10' 1.3902 .
C9' C9 1.437(10) 3_756
C9' C9' 1.641(15) 3_756
C10' C11' 1.3900 .
